data_7033603
loop_
_publ_author_name
'Naziruddin, Abbas Raja'
'Galstyan, Anzhela'
'Iordache, Adriana'
'Daniliuc, Constantin G.'
'Strassert, Cristian A.'
'De Cola, Luisa'

_publ_section_title
;
 Bidentate NHC^pyrozolate ligands in luminescent platinum(ii) complexes.
;
_journal_issue 18
_journal_name_full 'Dalton transactions (Cambridge, England : 2003)'
_journal_page_first 8467
_journal_page_last 8477
_journal_paper_doi 10.1039/c4dt03651d
_journal_volume 44
_journal_year 2015
_chemical_formula_sum 'C26 H16 F9 N5 Pt'
_chemical_formula_weight 764.53
_chemical_name_systematic
; 
 ? 
;
_space_group_IT_number 14
_symmetry_cell_setting monoclinic
_symmetry_space_group_name_Hall '-P 2ybc'
_symmetry_space_group_name_H-M 'P 1 21/c 1'
_atom_sites_solution_hydrogens geom
_atom_sites_solution_primary direct
_atom_sites_solution_secondary difmap
_audit_creation_method SHELXL-97
_cell_angle_alpha 90.00
_cell_angle_beta 102.3850(10)
_cell_angle_gamma 90.00
_cell_formula_units_Z 4
_cell_length_a 7.59720(10)
_cell_length_b 22.2707(4)
_cell_length_c 15.7810(4)
_cell_measurement_reflns_used 5668
_cell_measurement_temperature 223(2)
_cell_measurement_theta_max 27.88
_cell_measurement_theta_min 4.08
_cell_volume 2607.93(9)
_computing_cell_refinement 'Collect (Nonius B.V., 1998)'
_computing_data_collection 'Collect (Nonius B.V., 1998)'
_computing_data_reduction 'Denzo-SMN (Otwinowski & Minor, 1997)'
_computing_molecular_graphics 'XP (BrukerAXS, 2000)'
_computing_publication_material 'SHELXL-97 (Sheldrick, 1997)'
_computing_structure_refinement 'SHELXL-97 (Sheldrick, 1997)'
_computing_structure_solution 'SHELXS-97 (Sheldrick, 1990)'
_diffrn_ambient_temperature 223(2)
_diffrn_measured_fraction_theta_full 0.942
_diffrn_measured_fraction_theta_max 0.942
_diffrn_measurement_device_type 'Nonius KappaCCD APEXII'
_diffrn_measurement_method '\w and \f scans'
_diffrn_radiation_monochromator 'Montel mirror'
_diffrn_radiation_source 'rotating anode Nonius FR591'
_diffrn_radiation_type MoK\a
_diffrn_radiation_wavelength 0.71073
_diffrn_reflns_av_R_equivalents 0.039
_diffrn_reflns_av_sigmaI/netI 0.0302
_diffrn_reflns_limit_h_max 9
_diffrn_reflns_limit_h_min -9
_diffrn_reflns_limit_k_max 26
_diffrn_reflns_limit_k_min -26
_diffrn_reflns_limit_l_max 18
_diffrn_reflns_limit_l_min -18
_diffrn_reflns_number 23180
_diffrn_reflns_theta_full 25.00
_diffrn_reflns_theta_max 25.00
_diffrn_reflns_theta_min 4.20
_exptl_absorpt_coefficient_mu 5.471
_exptl_absorpt_correction_T_max 0.3535
_exptl_absorpt_correction_T_min 0.2577
_exptl_absorpt_correction_type multi-scan
_exptl_absorpt_process_details 'Denzo (Otwinowski, Borek, Majewski & Minor, 2003)'
_exptl_crystal_colour yellow
_exptl_crystal_density_diffrn 1.947
_exptl_crystal_density_method 'not measured'
_exptl_crystal_description prism
_exptl_crystal_F_000 1464
_exptl_crystal_size_max 0.34
_exptl_crystal_size_mid 0.30
_exptl_crystal_size_min 0.24
_refine_diff_density_max 0.980
_refine_diff_density_min -1.176
_refine_diff_density_rms 0.079
_refine_ls_extinction_method none
_refine_ls_goodness_of_fit_ref 1.090
_refine_ls_hydrogen_treatment constr
_refine_ls_matrix_type full
_refine_ls_number_parameters 408
_refine_ls_number_reflns 4316
_refine_ls_number_restraints 115
_refine_ls_restrained_S_all 1.185
_refine_ls_R_factor_all 0.0303
_refine_ls_R_factor_gt 0.0283
_refine_ls_shift/su_max 0.001
_refine_ls_shift/su_mean 0.000
_refine_ls_structure_factor_coef Fsqd
_refine_ls_weighting_details 'calc w=1/[\s^2^(Fo^2^)+(0.0353P)^2^+3.6972P] where P=(Fo^2^+2Fc^2^)/3'
_refine_ls_weighting_scheme calc
_refine_ls_wR_factor_gt 0.0711
_refine_ls_wR_factor_ref 0.0729
_reflns_number_gt 4071
_reflns_number_total 4316
_reflns_threshold_expression >2sigma(I)
_cod_data_source_file c4dt03651d2.cif
_cod_data_source_block fro6517
_cod_depositor_comments 'Adding full bibliography for 7033601--7033603.cif.'
_cod_original_sg_symbol_H-M P21/c
_cod_database_code 7033603

loop_
_symmetry_equiv_pos_as_xyz
'x, y, z'
'-x, y+1/2, -z+1/2'
'-x, -y, -z'
'x, -y-1/2, z-1/2'

loop_
_atom_site_label
_atom_site_type_symbol
_atom_site_fract_x
_atom_site_fract_y
_atom_site_fract_z
_atom_site_U_iso_or_equiv
_atom_site_adp_type
_atom_site_occupancy
_atom_site_symmetry_multiplicity
_atom_site_calc_flag
_atom_site_refinement_flags
_atom_site_disorder_assembly
_atom_site_disorder_group
Pt1 Pt 0.78462(2) 0.488302(7) 0.322412(10) 0.03519(9) Uani 1 1 d . . .
N1 N 0.7021(5) 0.57500(17) 0.2859(2) 0.0429(8) Uani 1 1 d . . .
N2 N 0.5735(6) 0.60829(18) 0.3131(3) 0.0484(9) Uani 1 1 d . . .
C3 C 0.5663(8) 0.6600(2) 0.2700(4) 0.0541(12) Uani 1 1 d . . .
C4 C 0.6850(7) 0.6611(2) 0.2139(4) 0.0547(12) Uani 1 1 d . . .
H4 H 0.7038 0.6922 0.1766 0.066 Uiso 1 1 calc R . .
C5 C 0.7679(6) 0.6062(2) 0.2258(3) 0.0445(10) Uani 1 1 d . . .
C6 C 0.9000(7) 0.5757(2) 0.1813(3) 0.0455(10) Uani 1 1 d . . .
H6A H 0.9238 0.6011 0.1344 0.055 Uiso 1 1 calc R . .
H6B H 1.0141 0.5689 0.2228 0.055 Uiso 1 1 calc R . .
N7 N 0.8226(5) 0.51811(15) 0.1461(3) 0.0367(8) Uani 1 1 d . . .
C8 C 0.7608(6) 0.4768(2) 0.1975(3) 0.0361(9) Uani 1 1 d . . .
N9 N 0.6749(5) 0.43417(16) 0.1430(2) 0.0358(7) Uani 1 1 d . . .
C10 C 0.6830(6) 0.4474(2) 0.0573(3) 0.0365(9) Uani 1 1 d . . .
C11 C 0.6190(6) 0.4166(2) -0.0198(3) 0.0440(10) Uani 1 1 d . . .
H11 H 0.5590 0.3796 -0.0211 0.053 Uiso 1 1 calc R . .
C12 C 0.6486(7) 0.4434(3) -0.0945(3) 0.0505(12) Uani 1 1 d . . .
H12 H 0.6069 0.4241 -0.1480 0.061 Uiso 1 1 calc R . .
C13 C 0.7375(7) 0.4977(3) -0.0931(4) 0.0498(12) Uani 1 1 d . . .
H13 H 0.7540 0.5141 -0.1457 0.060 Uiso 1 1 calc R . .
C14 C 0.8029(6) 0.5285(2) -0.0166(3) 0.0432(10) Uani 1 1 d . . .
H14 H 0.8635 0.5654 -0.0158 0.052 Uiso 1 1 calc R . .
C15 C 0.7738(6) 0.5017(2) 0.0599(3) 0.0363(9) Uani 1 1 d . . .
C16 C 0.5767(7) 0.3833(2) 0.1675(3) 0.0469(11) Uani 1 1 d . . .
H16A H 0.5992 0.3805 0.2302 0.070 Uiso 1 1 calc R . .
H16B H 0.6167 0.3467 0.1441 0.070 Uiso 1 1 calc R . .
H16C H 0.4487 0.3888 0.1445 0.070 Uiso 1 1 calc R . .
C17 C 0.4342(11) 0.7062(3) 0.2831(5) 0.0792(19) Uani 1 1 d . . .
F18 F 0.4368(8) 0.75421(18) 0.2355(4) 0.1164(16) Uani 1 1 d U . .
F19 F 0.2672(7) 0.6868(2) 0.2667(5) 0.139(2) Uani 1 1 d U . .
F20 F 0.4576(9) 0.7244(3) 0.3640(4) 0.140(2) Uani 1 1 d U . .
N21 N 0.7723(6) 0.49731(18) 0.4516(3) 0.0422(9) Uani 1 1 d . . .
C22 C 0.7244(6) 0.5470(2) 0.4886(3) 0.0466(11) Uani 1 1 d . . .
H22 H 0.7207 0.5837 0.4589 0.056 Uiso 1 1 calc R . .
C23 C 0.6807(7) 0.5461(3) 0.5683(3) 0.0534(13) Uani 1 1 d . . .
H23 H 0.6482 0.5817 0.5930 0.064 Uiso 1 1 calc R . .
C24 C 0.6848(8) 0.4922(3) 0.6122(4) 0.0564(14) Uani 1 1 d . . .
H24 H 0.6512 0.4904 0.6661 0.068 Uiso 1 1 calc R . .
C25 C 0.7389(6) 0.4414(3) 0.5757(3) 0.0505(12) Uani 1 1 d . . .
H25 H 0.7460 0.4046 0.6053 0.061 Uiso 1 1 calc R . .
C26 C 0.7827(6) 0.4445(2) 0.4954(3) 0.0432(10) Uani 1 1 d . . .
C27 C 0.8461(6) 0.3940(2) 0.4492(3) 0.0435(10) Uani 1 1 d . . .
C28 C 0.8836(8) 0.3386(3) 0.4894(3) 0.0613(14) Uani 1 1 d . A .
H28 H 0.8535 0.3314 0.5433 0.074 Uiso 1 1 calc R . .
C30 C 1.0150(8) 0.3064(2) 0.3733(4) 0.0585(13) Uani 1 1 d . A .
H30 H 1.0748 0.2768 0.3476 0.070 Uiso 1 1 calc R . .
C31 C 0.9783(6) 0.3617(2) 0.3332(3) 0.0424(10) Uani 1 1 d . . .
C32 C 0.8817(6) 0.4068(2) 0.3663(3) 0.0382(9) Uani 1 1 d . . .
C29 C 0.9648(10) 0.2942(3) 0.4507(4) 0.0689(16) Uani 1 1 d D . .
C33 C 1.027(2) 0.2373(6) 0.4977(7) 0.084(4) Uani 0.613(12) 1 d PDU A 1
F34 F 1.1446(17) 0.2049(4) 0.4705(6) 0.123(4) Uani 0.613(12) 1 d PDU A 1
F35 F 0.8873(19) 0.2028(7) 0.4884(10) 0.172(6) Uani 0.613(12) 1 d PDU A 1
F36 F 1.0883(13) 0.2410(3) 0.5819(4) 0.100(3) Uani 0.613(12) 1 d PDU A 1
C33A C 0.964(2) 0.2330(7) 0.4843(11) 0.072(5) Uani 0.387(12) 1 d PDU A 2
F34A F 0.965(3) 0.1894(5) 0.4310(9) 0.110(5) Uani 0.387(12) 1 d PDU A 2
F35A F 1.122(3) 0.2288(11) 0.5375(17) 0.166(9) Uani 0.387(12) 1 d PDU A 2
F36A F 0.8460(18) 0.2156(6) 0.5271(9) 0.088(4) Uani 0.387(12) 1 d PDU A 2
C37 C 1.0611(7) 0.3693(2) 0.2552(3) 0.0458(11) Uani 1 1 d . . .
F38 F 0.9598(5) 0.34752(16) 0.18199(19) 0.0695(9) Uani 1 1 d . . .
F39 F 1.0970(4) 0.42648(13) 0.23833(18) 0.0557(7) Uani 1 1 d . . .
F40 F 1.2204(4) 0.34082(16) 0.2660(2) 0.0648(8) Uani 1 1 d . . .

loop_
_atom_site_aniso_label
_atom_site_aniso_U_11
_atom_site_aniso_U_22
_atom_site_aniso_U_33
_atom_site_aniso_U_23
_atom_site_aniso_U_13
_atom_site_aniso_U_12
Pt1 0.04176(13) 0.03494(14) 0.03131(13) 0.00028(6) 0.01324(8) -0.00106(6)
N1 0.049(2) 0.041(2) 0.042(2) -0.0019(16) 0.0173(17) 0.0014(16)
N2 0.057(2) 0.041(2) 0.051(2) -0.0035(18) 0.0199(19) 0.0034(18)
C3 0.069(3) 0.036(2) 0.062(3) -0.002(2) 0.024(3) 0.005(2)
C4 0.073(3) 0.034(2) 0.063(3) 0.003(2) 0.029(3) -0.003(2)
C5 0.055(3) 0.034(2) 0.049(3) -0.0023(19) 0.021(2) -0.0075(19)
C6 0.053(3) 0.036(2) 0.052(3) 0.000(2) 0.022(2) -0.008(2)
N7 0.0391(19) 0.0351(19) 0.039(2) 0.0026(15) 0.0156(16) -0.0014(14)
C8 0.040(2) 0.032(2) 0.039(2) 0.0064(18) 0.0134(18) 0.0016(17)
N9 0.0444(19) 0.0349(18) 0.0301(17) 0.0034(14) 0.0127(14) -0.0014(15)
C10 0.040(2) 0.039(2) 0.033(2) 0.0059(17) 0.0128(17) 0.0066(17)
C11 0.047(2) 0.045(3) 0.041(2) -0.003(2) 0.0130(19) 0.001(2)
C12 0.057(3) 0.063(3) 0.032(2) -0.001(2) 0.012(2) 0.012(2)
C13 0.048(3) 0.069(3) 0.039(3) 0.013(2) 0.023(2) 0.012(2)
C14 0.044(2) 0.046(2) 0.045(3) 0.015(2) 0.021(2) 0.008(2)
C15 0.043(2) 0.039(2) 0.031(2) 0.0034(17) 0.0177(19) 0.0083(18)
C16 0.056(3) 0.039(2) 0.047(3) 0.005(2) 0.014(2) -0.009(2)
C17 0.102(5) 0.045(3) 0.103(5) 0.004(3) 0.050(4) 0.014(3)
F18 0.163(4) 0.058(2) 0.153(4) 0.030(3) 0.087(3) 0.041(2)
F19 0.105(4) 0.090(3) 0.235(6) 0.001(4) 0.068(4) 0.034(3)
F20 0.193(5) 0.125(4) 0.113(4) -0.027(3) 0.058(4) 0.072(4)
N21 0.039(2) 0.049(2) 0.039(2) -0.0072(17) 0.0081(17) -0.0057(16)
C22 0.043(2) 0.055(3) 0.041(2) -0.010(2) 0.0071(19) -0.003(2)
C23 0.048(3) 0.070(3) 0.042(3) -0.025(2) 0.009(2) -0.007(2)
C24 0.050(3) 0.085(4) 0.037(3) -0.014(3) 0.014(2) -0.011(3)
C25 0.049(3) 0.069(3) 0.036(2) 0.000(2) 0.014(2) -0.012(2)
C26 0.039(2) 0.057(3) 0.035(2) 0.001(2) 0.0106(18) -0.005(2)
C27 0.049(2) 0.047(3) 0.036(2) 0.0030(19) 0.0119(19) -0.004(2)
C28 0.089(4) 0.058(3) 0.044(3) 0.015(2) 0.030(3) -0.003(3)
C30 0.085(4) 0.040(3) 0.057(3) 0.003(2) 0.029(3) 0.007(2)
C31 0.052(3) 0.039(2) 0.037(2) 0.0016(18) 0.0120(19) -0.0017(19)
C32 0.040(2) 0.041(2) 0.035(2) 0.0007(18) 0.0104(17) -0.0064(18)
C29 0.112(5) 0.043(3) 0.058(3) 0.015(3) 0.033(3) 0.009(3)
C33 0.096(9) 0.078(7) 0.077(7) 0.016(6) 0.020(7) -0.016(7)
F34 0.199(9) 0.071(5) 0.113(6) 0.037(4) 0.061(6) 0.069(5)
F35 0.199(10) 0.126(8) 0.193(10) 0.042(8) 0.044(8) -0.034(8)
F36 0.160(7) 0.076(4) 0.062(4) 0.037(3) 0.022(4) 0.025(4)
C33A 0.069(9) 0.066(8) 0.083(9) 0.009(7) 0.024(7) -0.027(7)
F34A 0.169(11) 0.052(5) 0.125(9) 0.014(6) 0.067(8) 0.019(6)
F35A 0.172(11) 0.152(11) 0.166(12) 0.026(9) 0.021(9) 0.021(9)
F36A 0.126(8) 0.056(6) 0.094(7) 0.041(5) 0.049(6) -0.002(5)
C37 0.055(3) 0.044(3) 0.040(2) -0.001(2) 0.014(2) 0.009(2)
F38 0.085(2) 0.080(2) 0.0421(16) -0.0224(15) 0.0111(15) 0.0099(18)
F39 0.0738(19) 0.0523(17) 0.0515(16) 0.0095(13) 0.0368(14) 0.0070(14)
F40 0.0635(18) 0.074(2) 0.0636(19) 0.0102(16) 0.0282(15) 0.0241(16)

loop_
_atom_type_symbol
_atom_type_description
_atom_type_scat_dispersion_real
_atom_type_scat_dispersion_imag
_atom_type_scat_source
C C 0.0033 0.0016 'International Tables Vol C Tables 4.2.6.8 and 6.1.1.4'
H H 0.0000 0.0000 'International Tables Vol C Tables 4.2.6.8 and 6.1.1.4'
N N 0.0061 0.0033 'International Tables Vol C Tables 4.2.6.8 and 6.1.1.4'
F F 0.0171 0.0103 'International Tables Vol C Tables 4.2.6.8 and 6.1.1.4'
Pt Pt -1.7033 8.3905 'International Tables Vol C Tables 4.2.6.8 and 6.1.1.4'

loop_
_geom_angle_atom_site_label_1
_geom_angle_atom_site_label_2
_geom_angle_atom_site_label_3
_geom_angle
C8 Pt1 C32 100.10(18)
C8 Pt1 N21 172.05(17)
C32 Pt1 N21 80.82(17)
C8 Pt1 N1 83.37(16)
C32 Pt1 N1 175.07(16)
N21 Pt1 N1 96.23(15)
C5 N1 N2 109.7(4)
C5 N1 Pt1 122.5(3)
N2 N1 Pt1 127.7(3)
C3 N2 N1 105.2(4)
N2 C3 C4 112.2(4)
N2 C3 C17 119.0(5)
C4 C3 C17 128.8(5)
C5 C4 C3 103.8(4)
C5 C4 H4 128.1
C3 C4 H4 128.1
N1 C5 C4 109.0(4)
N1 C5 C6 118.5(4)
C4 C5 C6 132.3(4)
N7 C6 C5 108.5(4)
N7 C6 H6A 110.0
C5 C6 H6A 110.0
N7 C6 H6B 110.0
C5 C6 H6B 110.0
H6A C6 H6B 108.4
C8 N7 C15 110.6(4)
C8 N7 C6 121.3(4)
C15 N7 C6 127.2(4)
N9 C8 N7 105.9(4)
N9 C8 Pt1 131.3(3)
N7 C8 Pt1 122.6(3)
C8 N9 C10 110.6(4)
C8 N9 C16 125.7(4)
C10 N9 C16 123.6(4)
C15 C10 C11 122.3(4)
C15 C10 N9 106.2(4)
C11 C10 N9 131.5(4)
C12 C11 C10 116.3(5)
C12 C11 H11 121.8
C10 C11 H11 121.8
C11 C12 C13 122.2(5)
C11 C12 H12 118.9
C13 C12 H12 118.9
C12 C13 C14 122.0(5)
C12 C13 H13 119.0
C14 C13 H13 119.0
C13 C14 C15 116.4(5)
C13 C14 H14 121.8
C15 C14 H14 121.8
N7 C15 C10 106.6(4)
N7 C15 C14 132.5(4)
C10 C15 C14 120.8(4)
N9 C16 H16A 109.5
N9 C16 H16B 109.5
H16A C16 H16B 109.5
N9 C16 H16C 109.5
H16A C16 H16C 109.5
H16B C16 H16C 109.5
F18 C17 F19 106.8(7)
F18 C17 F20 106.9(6)
F19 C17 F20 102.5(7)
F18 C17 C3 113.2(6)
F19 C17 C3 113.5(6)
F20 C17 C3 113.2(7)
C22 N21 C26 119.0(5)
C22 N21 Pt1 125.7(4)
C26 N21 Pt1 114.0(3)
N21 C22 C23 122.1(5)
N21 C22 H22 118.9
C23 C22 H22 118.9
C22 C23 C24 119.3(5)
C22 C23 H23 120.3
C24 C23 H23 120.3
C25 C24 C23 118.7(5)
C25 C24 H24 120.6
C23 C24 H24 120.6
C24 C25 C26 120.0(5)
C24 C25 H25 120.0
C26 C25 H25 120.0
N21 C26 C25 120.7(5)
N21 C26 C27 113.4(4)
C25 C26 C27 125.9(5)
C28 C27 C32 122.5(5)
C28 C27 C26 120.5(4)
C32 C27 C26 116.8(4)
C29 C28 C27 120.2(5)
C29 C28 H28 119.9
C27 C28 H28 119.9
C29 C30 C31 120.8(5)
C29 C30 H30 119.6
C31 C30 H30 119.6
C30 C31 C32 122.3(4)
C30 C31 C37 113.3(4)
C32 C31 C37 124.4(4)
C31 C32 C27 114.6(4)
C31 C32 Pt1 133.9(3)
C27 C32 Pt1 111.5(3)
C28 C29 C30 119.1(5)
C28 C29 C33A 118.0(7)
C30 C29 C33A 121.9(8)
C28 C29 C33 120.9(6)
C30 C29 C33 119.2(7)
C33A C29 C33 19.1(8)
F35 C33 F34 103.8(11)
F35 C33 F36 104.8(11)
F34 C33 F36 104.5(10)
F35 C33 C29 106.4(12)
F34 C33 C29 118.5(9)
F36 C33 C29 117.2(10)
F34A C33A F36A 102.8(14)
F34A C33A F35A 103.2(18)
F36A C33A F35A 106.5(17)
F34A C33A C29 117.7(13)
F36A C33A C29 121.8(13)
F35A C33A C29 102.9(15)
F38 C37 F39 106.1(4)
F38 C37 F40 105.9(4)
F39 C37 F40 104.9(4)
F38 C37 C31 113.7(4)
F39 C37 C31 114.1(4)
F40 C37 C31 111.4(4)

loop_
_geom_bond_atom_site_label_1
_geom_bond_atom_site_label_2
_geom_bond_distance
Pt1 C8 1.957(5)
Pt1 C32 2.025(4)
Pt1 N21 2.070(5)
Pt1 N1 2.073(4)
N1 C5 1.356(6)
N1 N2 1.366(5)
N2 C3 1.332(7)
C3 C4 1.392(7)
C3 C17 1.483(8)
C4 C5 1.368(7)
C4 H4 0.9400
C5 C6 1.504(6)
C6 N7 1.470(6)
C6 H6A 0.9800
C6 H6B 0.9800
N7 C8 1.374(6)
N7 C15 1.380(6)
C8 N9 1.352(6)
N9 C10 1.399(5)
N9 C16 1.453(5)
C10 C15 1.388(6)
C10 C11 1.391(6)
C11 C12 1.380(7)
C11 H11 0.9400
C12 C13 1.382(8)
C12 H12 0.9400
C13 C14 1.386(8)
C13 H13 0.9400
C14 C15 1.405(6)
C14 H14 0.9400
C16 H16A 0.9700
C16 H16B 0.9700
C16 H16C 0.9700
C17 F18 1.309(8)
C17 F19 1.313(9)
C17 F20 1.315(9)
N21 C22 1.337(7)
N21 C26 1.359(7)
C22 C23 1.368(7)
C22 H22 0.9400
C23 C24 1.383(8)
C23 H23 0.9400
C24 C25 1.371(8)
C24 H24 0.9400
C25 C26 1.378(6)
C25 H25 0.9400
C26 C27 1.476(7)
C27 C28 1.389(7)
C27 C32 1.421(6)
C28 C29 1.376(8)
C28 H28 0.9400
C30 C29 1.382(8)
C30 C31 1.385(7)
C30 H30 0.9400
C31 C32 1.409(6)
C31 C37 1.506(6)
C29 C33A 1.464(15)
C29 C33 1.492(13)
C33 F35 1.293(13)
C33 F34 1.292(12)
C33 F36 1.312(12)
C33A F34A 1.287(14)
C33A F36A 1.291(14)
C33A F35A 1.311(15)
C37 F38 1.335(5)
C37 F39 1.341(6)
C37 F40 1.344(5)

loop_
_geom_torsion_atom_site_label_1
_geom_torsion_atom_site_label_2
_geom_torsion_atom_site_label_3
_geom_torsion_atom_site_label_4
_geom_torsion
C8 Pt1 N1 C5 -43.5(4)
C32 Pt1 N1 C5 91.5(18)
N21 Pt1 N1 C5 144.5(4)
C8 Pt1 N1 N2 133.4(4)
C32 Pt1 N1 N2 -91.7(18)
N21 Pt1 N1 N2 -38.6(4)
C5 N1 N2 C3 -1.3(5)
Pt1 N1 N2 C3 -178.5(3)
N1 N2 C3 C4 1.1(6)
N1 N2 C3 C17 178.3(5)
N2 C3 C4 C5 -0.4(6)
C17 C3 C4 C5 -177.3(6)
N2 N1 C5 C4 1.1(6)
Pt1 N1 C5 C4 178.5(3)
N2 N1 C5 C6 -174.8(4)
Pt1 N1 C5 C6 2.6(6)
C3 C4 C5 N1 -0.4(6)
C3 C4 C5 C6 174.7(5)
N1 C5 C6 N7 52.0(6)
C4 C5 C6 N7 -122.7(6)
C5 C6 N7 C8 -53.2(6)
C5 C6 N7 C15 115.2(5)
C15 N7 C8 N9 0.7(5)
C6 N7 C8 N9 170.8(4)
C15 N7 C8 Pt1 -174.4(3)
C6 N7 C8 Pt1 -4.2(6)
C32 Pt1 C8 N9 53.7(5)
N21 Pt1 C8 N9 -42.2(15)
N1 Pt1 C8 N9 -129.8(4)
C32 Pt1 C8 N7 -132.6(4)
N21 Pt1 C8 N7 131.4(11)
N1 Pt1 C8 N7 43.8(4)
N7 C8 N9 C10 0.7(5)
Pt1 C8 N9 C10 175.1(3)
N7 C8 N9 C16 -175.5(4)
Pt1 C8 N9 C16 -1.1(7)
C8 N9 C10 C15 -1.8(5)
C16 N9 C10 C15 174.6(4)
C8 N9 C10 C11 178.3(5)
C16 N9 C10 C11 -5.4(7)
C15 C10 C11 C12 -0.8(7)
N9 C10 C11 C12 179.1(4)
C10 C11 C12 C13 0.3(7)
C11 C12 C13 C14 0.2(8)
C12 C13 C14 C15 -0.1(7)
C8 N7 C15 C10 -1.8(5)
C6 N7 C15 C10 -171.2(4)
C8 N7 C15 C14 179.6(5)
C6 N7 C15 C14 10.1(8)
C11 C10 C15 N7 -177.9(4)
N9 C10 C15 N7 2.1(5)
C11 C10 C15 C14 0.9(7)
N9 C10 C15 C14 -179.1(4)
C13 C14 C15 N7 178.1(5)
C13 C14 C15 C10 -0.4(6)
N2 C3 C17 F18 -178.2(6)
C4 C3 C17 F18 -1.5(11)
N2 C3 C17 F19 -56.3(9)
C4 C3 C17 F19 120.4(8)
N2 C3 C17 F20 59.9(9)
C4 C3 C17 F20 -123.4(8)
C8 Pt1 N21 C22 -87.1(13)
C32 Pt1 N21 C22 175.6(4)
N1 Pt1 N21 C22 -0.4(4)
C8 Pt1 N21 C26 80.4(13)
C32 Pt1 N21 C26 -16.9(3)
N1 Pt1 N21 C26 167.1(3)
C26 N21 C22 C23 -1.8(7)
Pt1 N21 C22 C23 165.1(4)
N21 C22 C23 C24 -0.4(7)
C22 C23 C24 C25 2.2(8)
C23 C24 C25 C26 -1.9(8)
C22 N21 C26 C25 2.1(7)
Pt1 N21 C26 C25 -166.3(4)
C22 N21 C26 C27 -177.0(4)
Pt1 N21 C26 C27 14.7(5)
C24 C25 C26 N21 -0.3(7)
C24 C25 C26 C27 178.7(5)
N21 C26 C27 C28 172.7(5)
C25 C26 C27 C28 -6.4(8)
N21 C26 C27 C32 -1.7(6)
C25 C26 C27 C32 179.2(4)
C32 C27 C28 C29 2.6(9)
C26 C27 C28 C29 -171.5(5)
C29 C30 C31 C32 -3.1(9)
C29 C30 C31 C37 173.5(5)
C30 C31 C32 C27 7.8(7)
C37 C31 C32 C27 -168.3(4)
C30 C31 C32 Pt1 -173.8(4)
C37 C31 C32 Pt1 10.0(7)
C28 C27 C32 C31 -7.6(7)
C26 C27 C32 C31 166.7(4)
C28 C27 C32 Pt1 173.6(4)
C26 C27 C32 Pt1 -12.1(5)
C8 Pt1 C32 C31 24.7(5)
N21 Pt1 C32 C31 -163.3(5)
N1 Pt1 C32 C31 -109.8(17)
C8 Pt1 C32 C27 -156.9(3)
N21 Pt1 C32 C27 15.1(3)
N1 Pt1 C32 C27 68.7(18)
C27 C28 C29 C30 2.7(10)
C27 C28 C29 C33A -166.0(10)
C27 C28 C29 C33 172.2(8)
C31 C30 C29 C28 -2.5(10)
C31 C30 C29 C33A 165.8(10)
C31 C30 C29 C33 -172.2(8)
C28 C29 C33 F35 82.9(13)
C30 C29 C33 F35 -107.6(12)
C33A C29 C33 F35 -4(2)
C28 C29 C33 F34 -160.8(10)
C30 C29 C33 F34 8.7(15)
C33A C29 C33 F34 112(3)
C28 C29 C33 F36 -34.0(15)
C30 C29 C33 F36 135.5(10)
C33A C29 C33 F36 -121(3)
C28 C29 C33A F34A 150.9(14)
C30 C29 C33A F34A -18(2)
C33 C29 C33A F34A -105(3)
C28 C29 C33A F36A 23(2)
C30 C29 C33A F36A -145.8(14)
C33 C29 C33A F36A 126(4)
C28 C29 C33A F35A -96.5(17)
C30 C29 C33A F35A 95.1(17)
C33 C29 C33A F35A 7(2)
C30 C31 C37 F38 85.6(5)
C32 C31 C37 F38 -97.9(5)
C30 C31 C37 F39 -152.5(4)
C32 C31 C37 F39 23.9(6)
C30 C31 C37 F40 -33.9(6)
C32 C31 C37 F40 142.5(5)
